data_7038824
loop_
_publ_author_name
'Bugenhagen, B. E. C.'
'Prosenc, M. H.'

_publ_section_title
;
 Direct C-C coupling of two Ni-salphen complexes to yield
 dinickel-disalphen complexes with symmetric and non-symmetric
 substitution-patterns.
;
_journal_issue 17
_journal_name_full 'Dalton transactions (Cambridge, England : 2003)'
_journal_page_first 7460
_journal_page_last 7468
_journal_paper_doi 10.1039/c5dt04612b
_journal_volume 45
_journal_year 2016
_chemical_formula_moiety 'C28 H29 Br N2 Ni O2'
_chemical_formula_sum 'C28 H29 Br N2 Ni O2'
_chemical_formula_weight 564.15
_chemical_name_common ditBuBrSalphNi
_chemical_name_systematic N-(3,5-ditert-Butylsalicyliden)-N'-(5-pinacolboronylsalicyliden)-phenylendiaminatonickel(II)
_space_group_crystal_system monoclinic
_space_group_IT_number 13
_space_group_name_Hall '-P 2yc'
_space_group_name_H-M_alt 'P 1 2/c 1'
_symmetry_space_group_name_Hall '-P 2yc'
_symmetry_space_group_name_H-M 'P 1 2/c 1'
_atom_sites_solution_hydrogens geom
_atom_sites_solution_primary direct
_audit_creation_date 2015-03-12
_audit_creation_method
;
Olex2 1.2
(compiled 2015.01.26 svn.r3151 for OlexSys, GUI svn.r4998)
;
_audit_update_record
;
2015-03-12 deposited with the CCDC.
2016-03-16 downloaded from the CCDC.
;
_cell_angle_alpha 90
_cell_angle_beta 95.08
_cell_angle_gamma 90
_cell_formula_units_Z 8
_cell_length_a 24.5626(2)
_cell_length_b 6.70220(10)
_cell_length_c 31.2584(3)
_cell_measurement_reflns_used 32087
_cell_measurement_temperature 100(2)
_cell_measurement_theta_max 35.49
_cell_measurement_theta_min 2.21
_cell_volume 5125.65(10)
_computing_cell_refinement 'SAINT v7.60A (Bruker, 2009)'
_computing_data_reduction 'SAINT v7.60A (Bruker, 2009)'
_computing_molecular_graphics 'Olex2 (Dolomanov et al., 2009)'
_computing_publication_material 'Olex2 (Dolomanov et al., 2009)'
_computing_structure_refinement 'ShelXL (Sheldrick, 2008)'
_computing_structure_solution 'ShelXS (Sheldrick, 2008)'
_diffrn_ambient_temperature 100.05
_diffrn_measured_fraction_theta_full 0.998
_diffrn_measured_fraction_theta_max 0.882
_diffrn_measurement_device_type 'Bruker APEX-II CCD'
_diffrn_measurement_method '\f and \w scans'
_diffrn_radiation_monochromator graphite
_diffrn_radiation_type MoK\a
_diffrn_radiation_wavelength 0.71073
_diffrn_reflns_av_R_equivalents 0.0225
_diffrn_reflns_av_unetI/netI 0.0204
_diffrn_reflns_Laue_measured_fraction_full 0.998
_diffrn_reflns_Laue_measured_fraction_max 0.882
_diffrn_reflns_limit_h_max 39
_diffrn_reflns_limit_h_min -39
_diffrn_reflns_limit_k_max 8
_diffrn_reflns_limit_k_min -10
_diffrn_reflns_limit_l_max 51
_diffrn_reflns_limit_l_min -43
_diffrn_reflns_number 103118
_diffrn_reflns_point_group_measured_fraction_full 0.998
_diffrn_reflns_point_group_measured_fraction_max 0.882
_diffrn_reflns_theta_full 25.242
_diffrn_reflns_theta_max 35.768
_diffrn_reflns_theta_min 2.207
_diffrn_standards_number 0
_exptl_absorpt_coefficient_mu 2.343
_exptl_absorpt_correction_T_max 0.4377
_exptl_absorpt_correction_T_min 0.3381
_exptl_absorpt_correction_type multi-scan
_exptl_absorpt_process_details
'SADABS-2013/2 (Bruker,2013) was used for absorption correction. wR2(int) was 0.1039 before and 0.0337 after correction. The Ratio of minimum to maximum transmission is 0.7724. The \l/2 correction factor is 0.0000.'
_exptl_crystal_colour red
_exptl_crystal_colour_primary red
_exptl_crystal_density_diffrn 1.462
_exptl_crystal_description bar
_exptl_crystal_F_000 2320
_exptl_crystal_recrystallization_method 'Re-crystallisation from solvent: THF'
_exptl_crystal_size_max 0.328
_exptl_crystal_size_mid 0.157
_exptl_crystal_size_min 0.107
_refine_diff_density_max 1.188
_refine_diff_density_min -0.576
_refine_diff_density_rms 0.073
_refine_ls_extinction_method none
_refine_ls_goodness_of_fit_ref 1.016
_refine_ls_hydrogen_treatment constr
_refine_ls_matrix_type full
_refine_ls_number_parameters 625
_refine_ls_number_reflns 21035
_refine_ls_number_restraints 0
_refine_ls_restrained_S_all 1.016
_refine_ls_R_factor_all 0.0483
_refine_ls_R_factor_gt 0.0316
_refine_ls_shift/su_max 0.003
_refine_ls_shift/su_mean 0.000
_refine_ls_structure_factor_coef Fsqd
_refine_ls_weighting_details 'w=1/[\s^2^(Fo^2^)+(0.0379P)^2^+2.5809P] where P=(Fo^2^+2Fc^2^)/3'
_refine_ls_weighting_scheme calc
_refine_ls_wR_factor_gt 0.0776
_refine_ls_wR_factor_ref 0.0847
_reflns_Friedel_coverage 0.000
_reflns_number_gt 16132
_reflns_number_total 21035
_reflns_threshold_expression 'I > 2\s(I)'
_cod_data_source_file c5dt04612b2.cif
_cod_data_source_block ditbu-br-salph-ni-thf_mf21
_cod_depositor_comments 'Adding full bibliography for 7038824--7038828.cif.'
_cod_original_cell_volume 5125.61(10)
_cod_database_code 7038824
_publcif_datablock.id {9f85e03c-2c20-4b00-b4f9-110bf48265a4}

_shelxl_version_number 2013-4
_shelx_space_group_comment
;
The symmetry employed for this shelxl refinement is uniquely defined
by the following loop, which should always be used as a source of
symmetry information in preference to the above space-group names.
They are only intended as comments.
;

loop_
_space_group_symop_operation_xyz
'x, y, z'
'-x, y, -z+1/2'
'-x, -y, -z'
'x, -y, z-1/2'

loop_
_atom_site_label
_atom_site_type_symbol
_atom_site_fract_x
_atom_site_fract_y
_atom_site_fract_z
_atom_site_U_iso_or_equiv
_atom_site_adp_type
_atom_site_occupancy
_atom_site_site_symmetry_order
_atom_site_calc_flag
_atom_site_refinement_flags_posn
Br1B Br 0.00092(2) 0.92587(2) -0.19276(2) 0.02909(4) Uani 1 1 d .
Ni2A Ni 0.02255(2) 0.71429(2) 0.03848(2) 0.01341(3) Uani 1 1 d .
O2B O 0.08862(3) 0.68349(15) 0.07020(3) 0.01821(17) Uani 1 1 d .
O1B O 0.06493(4) 0.73483(14) -0.00716(3) 0.01756(16) Uani 1 1 d .
N1B N -0.04358(4) 0.75886(15) 0.00617(3) 0.01455(17) Uani 1 1 d .
N2B N -0.01855(4) 0.68380(15) 0.08498(3) 0.01409(17) Uani 1 1 d .
C8B C -0.08910(5) 0.75610(18) 0.03118(4) 0.0153(2) Uani 1 1 d .
C17B C 0.12230(5) 0.5616(2) 0.20071(4) 0.0184(2) Uani 1 1 d .
C25B C 0.20115(5) 0.6767(2) 0.10107(4) 0.0217(2) Uani 1 1 d .
C20B C 0.09860(5) 0.64852(18) 0.11110(4) 0.0157(2) Uani 1 1 d .
C7B C -0.05008(5) 0.79570(18) -0.03500(4) 0.0170(2) Uani 1 1 d .
H7B H -0.0862 0.8187 -0.0474 0.020 Uiso 1 1 calc R
C19B C 0.15448(5) 0.6367(2) 0.12941(4) 0.0178(2) Uani 1 1 d .
C9B C -0.14337(5) 0.7960(2) 0.01656(4) 0.0203(2) Uani 1 1 d .
H9B H -0.1529 0.8262 -0.0128 0.024 Uiso 1 1 calc R
C6B C -0.00702(5) 0.80395(18) -0.06264(4) 0.0170(2) Uani 1 1 d .
C5B C -0.02086(6) 0.84774(19) -0.10664(4) 0.0197(2) Uani 1 1 d .
H5B H -0.0579 0.8702 -0.1169 0.024 Uiso 1 1 calc R
C13B C -0.07526(5) 0.71373(18) 0.07454(4) 0.0150(2) Uani 1 1 d .
C18B C 0.16376(5) 0.5924(2) 0.17251(4) 0.0198(2) Uani 1 1 d .
H18B H 0.2007 0.5818 0.1842 0.024 Uiso 1 1 calc R
C16B C 0.06920(5) 0.57829(19) 0.18321(4) 0.0177(2) Uani 1 1 d .
H16B H 0.0403 0.5606 0.2011 0.021 Uiso 1 1 calc R
C11B C -0.16954(5) 0.7492(2) 0.08849(4) 0.0213(2) Uani 1 1 d .
H11B H -0.1972 0.7467 0.1079 0.026 Uiso 1 1 calc R
C12B C -0.11573(5) 0.71094(19) 0.10340(4) 0.0181(2) Uani 1 1 d .
H12B H -0.1064 0.6831 0.1329 0.022 Uiso 1 1 calc R
C15B C 0.05668(5) 0.62137(18) 0.13903(4) 0.0154(2) Uani 1 1 d .
C21B C 0.13756(5) 0.5090(2) 0.24782(4) 0.0218(2) Uani 1 1 d .
C14B C 0.00059(5) 0.64115(18) 0.12419(4) 0.0155(2) Uani 1 1 d .
H14B H -0.0253 0.6216 0.1446 0.019 Uiso 1 1 calc R
C10B C -0.18321(5) 0.7912(2) 0.04520(4) 0.0229(3) Uani 1 1 d .
H10B H -0.2202 0.8169 0.0353 0.027 Uiso 1 1 calc R
C1B C 0.04859(5) 0.77039(18) -0.04703(4) 0.0166(2) Uani 1 1 d .
C28B C 0.19972(6) 0.5240(3) 0.06432(5) 0.0297(3) Uani 1 1 d .
H28A H 0.2017 0.3888 0.0763 0.044 Uiso 1 1 calc GR
H28B H 0.2309 0.5464 0.0474 0.044 Uiso 1 1 calc GR
H28C H 0.1656 0.5393 0.0458 0.044 Uiso 1 1 calc GR
C2B C 0.08858(5) 0.7773(2) -0.07735(4) 0.0199(2) Uani 1 1 d .
H2B H 0.1258 0.7518 -0.0680 0.024 Uiso 1 1 calc R
C4B C 0.01940(6) 0.8576(2) -0.13432(4) 0.0218(2) Uani 1 1 d .
C27B C 0.19532(6) 0.8885(3) 0.08221(5) 0.0318(3) Uani 1 1 d .
H27A H 0.1607 0.8991 0.0642 0.048 Uiso 1 1 calc GR
H27B H 0.2258 0.9155 0.0648 0.048 Uiso 1 1 calc GR
H27C H 0.1958 0.9859 0.1056 0.048 Uiso 1 1 calc GR
C26B C 0.25750(5) 0.6627(3) 0.12660(5) 0.0320(3) Uani 1 1 d .
H26A H 0.2596 0.7602 0.1500 0.048 Uiso 1 1 calc GR
H26B H 0.2861 0.6907 0.1075 0.048 Uiso 1 1 calc GR
H26C H 0.2626 0.5281 0.1385 0.048 Uiso 1 1 calc GR
C3B C 0.07433(6) 0.8202(2) -0.11997(4) 0.0219(2) Uani 1 1 d .
H3B H 0.1016 0.8245 -0.1397 0.026 Uiso 1 1 calc R
C23B C 0.16182(7) 0.2975(3) 0.25017(5) 0.0334(3) Uani 1 1 d .
H23A H 0.1342 0.2018 0.2386 0.050 Uiso 1 1 calc GR
H23B H 0.1733 0.2642 0.2802 0.050 Uiso 1 1 calc GR
H23C H 0.1935 0.2918 0.2332 0.050 Uiso 1 1 calc GR
C22B C 0.08772(6) 0.5133(3) 0.27387(4) 0.0276(3) Uani 1 1 d .
H22A H 0.0719 0.6476 0.2728 0.041 Uiso 1 1 calc GR
H22B H 0.0989 0.4776 0.3038 0.041 Uiso 1 1 calc GR
H22C H 0.0605 0.4174 0.2617 0.041 Uiso 1 1 calc GR
C24B C 0.17982(7) 0.6586(3) 0.26828(5) 0.0347(4) Uani 1 1 d .
H24A H 0.2133 0.6512 0.2534 0.052 Uiso 1 1 calc GR
H24B H 0.1883 0.6257 0.2987 0.052 Uiso 1 1 calc GR
H24C H 0.1648 0.7940 0.2657 0.052 Uiso 1 1 calc GR
Br1A Br 0.49721(2) 0.38535(2) -0.19397(2) 0.02986(4) Uani 1 1 d .
Ni1A Ni 0.52304(2) 0.23505(2) 0.03948(2) 0.01365(3) Uani 1 1 d .
O2A O 0.58927(3) 0.24163(15) 0.07173(3) 0.01874(17) Uani 1 1 d .
O1A O 0.56504(4) 0.26856(14) -0.00604(3) 0.01806(16) Uani 1 1 d .
N1A N 0.45636(4) 0.23570(15) 0.00631(3) 0.01474(17) Uani 1 1 d .
N2A N 0.48273(4) 0.19373(15) 0.08604(3) 0.01452(17) Uani 1 1 d .
C8A C 0.41096(5) 0.21339(18) 0.03102(4) 0.0159(2) Uani 1 1 d .
C20A C 0.60012(5) 0.21077(18) 0.11276(4) 0.0159(2) Uani 1 1 d .
C17A C 0.62609(5) 0.1350(2) 0.20236(4) 0.0210(2) Uani 1 1 d .
C5A C 0.47716(6) 0.31547(19) -0.10718(4) 0.0202(2) Uani 1 1 d .
H5A H 0.4397 0.3165 -0.1179 0.024 Uiso 1 1 calc R
C15A C 0.55912(5) 0.16534(19) 0.14056(4) 0.0164(2) Uani 1 1 d .
C9A C 0.35586(5) 0.2144(2) 0.01545(4) 0.0220(2) Uani 1 1 d .
H9A H 0.3457 0.2273 -0.0145 0.026 Uiso 1 1 calc R
C11A C 0.33059(5) 0.1793(2) 0.08796(4) 0.0228(2) Uani 1 1 d .
H11A H 0.3029 0.1683 0.1072 0.027 Uiso 1 1 calc R
C19A C 0.65594(5) 0.22315(19) 0.13108(4) 0.0179(2) Uani 1 1 d .
C13A C 0.42556(5) 0.19250(18) 0.07497(4) 0.0153(2) Uani 1 1 d .
C12A C 0.38517(5) 0.1781(2) 0.10367(4) 0.0191(2) Uani 1 1 d .
H12A H 0.3951 0.1676 0.1337 0.023 Uiso 1 1 calc R
C7A C 0.44931(5) 0.25915(18) -0.03523(4) 0.0173(2) Uani 1 1 d .
H7A H 0.4129 0.2571 -0.0482 0.021 Uiso 1 1 calc R
C1A C 0.54810(5) 0.28823(18) -0.04633(4) 0.0165(2) Uani 1 1 d .
C6A C 0.49196(5) 0.28755(18) -0.06262(4) 0.0170(2) Uani 1 1 d .
C25A C 0.70150(5) 0.2773(2) 0.10256(4) 0.0211(2) Uani 1 1 d .
C10A C 0.31612(5) 0.1964(2) 0.04399(4) 0.0248(3) Uani 1 1 d .
H10A H 0.2786 0.1958 0.0335 0.030 Uiso 1 1 calc R
C18A C 0.66632(5) 0.1862(2) 0.17441(4) 0.0212(2) Uani 1 1 d .
H18A H 0.7031 0.1957 0.1864 0.025 Uiso 1 1 calc R
C2A C 0.58772(5) 0.3119(2) -0.07645(4) 0.0209(2) Uani 1 1 d .
H2A H 0.6254 0.3102 -0.0666 0.025 Uiso 1 1 calc R
C16A C 0.57290(5) 0.1268(2) 0.18480(4) 0.0197(2) Uani 1 1 d .
H16A H 0.5448 0.0946 0.2026 0.024 Uiso 1 1 calc R
C3A C 0.57272(6) 0.3372(2) -0.11954(4) 0.0225(2) Uani 1 1 d .
H3A H 0.5999 0.3522 -0.1391 0.027 Uiso 1 1 calc R
C27A C 0.69089(6) 0.4858(2) 0.08320(5) 0.0300(3) Uani 1 1 d .
H27D H 0.6558 0.4862 0.0656 0.045 Uiso 1 1 calc GR
H27E H 0.7203 0.5206 0.0653 0.045 Uiso 1 1 calc GR
H27F H 0.6898 0.5838 0.1064 0.045 Uiso 1 1 calc GR
C4A C 0.51706(6) 0.3409(2) -0.13464(4) 0.0220(2) Uani 1 1 d .
C14A C 0.50294(5) 0.16127(19) 0.12552(4) 0.0163(2) Uani 1 1 d .
H14A H 0.4777 0.1323 0.1460 0.020 Uiso 1 1 calc R
C26A C 0.75797(5) 0.2795(3) 0.12792(5) 0.0292(3) Uani 1 1 d .
H26D H 0.7582 0.3783 0.1510 0.044 Uiso 1 1 calc GR
H26E H 0.7859 0.3144 0.1086 0.044 Uiso 1 1 calc GR
H26F H 0.7659 0.1471 0.1403 0.044 Uiso 1 1 calc GR
C21A C 0.64318(6) 0.0944(3) 0.24984(4) 0.0290(3) Uani 1 1 d .
C28A C 0.70351(6) 0.1245(3) 0.06599(5) 0.0285(3) Uani 1 1 d .
H28D H 0.7084 -0.0097 0.0782 0.043 Uiso 1 1 calc GR
H28E H 0.7341 0.1560 0.0491 0.043 Uiso 1 1 calc GR
H28F H 0.6692 0.1298 0.0474 0.043 Uiso 1 1 calc GR
C23A C 0.66560(8) 0.2875(3) 0.27151(5) 0.0473(5) Uani 1 1 d .
H23D H 0.6961 0.3374 0.2564 0.071 Uiso 1 1 calc GR
H23E H 0.6784 0.2598 0.3015 0.071 Uiso 1 1 calc GR
H23F H 0.6366 0.3882 0.2704 0.071 Uiso 1 1 calc GR
C22A C 0.59498(7) 0.0230(3) 0.27358(5) 0.0359(4) Uani 1 1 d .
H22D H 0.5677 0.1297 0.2737 0.054 Uiso 1 1 calc GR
H22E H 0.6079 -0.0119 0.3032 0.054 Uiso 1 1 calc GR
H22F H 0.5784 -0.0946 0.2590 0.054 Uiso 1 1 calc GR
C24A C 0.68771(9) -0.0663(4) 0.25348(6) 0.0570(6) Uani 1 1 d .
H24D H 0.6730 -0.1907 0.2407 0.085 Uiso 1 1 calc GR
H24E H 0.6998 -0.0887 0.2838 0.085 Uiso 1 1 calc GR
H24F H 0.7188 -0.0221 0.2383 0.085 Uiso 1 1 calc GR

loop_
_atom_site_aniso_label
_atom_site_aniso_U_11
_atom_site_aniso_U_22
_atom_site_aniso_U_33
_atom_site_aniso_U_23
_atom_site_aniso_U_13
_atom_site_aniso_U_12
Br1B 0.04747(9) 0.02698(7) 0.01338(6) 0.00090(5) 0.00582(5) 0.00647(6)
Ni2A 0.01248(6) 0.01519(7) 0.01266(6) 0.00031(5) 0.00169(5) -0.00064(5)
O2B 0.0135(4) 0.0267(5) 0.0144(4) 0.0026(3) 0.0013(3) -0.0006(3)
O1B 0.0179(4) 0.0213(4) 0.0139(4) 0.0004(3) 0.0033(3) -0.0009(3)
N1B 0.0160(4) 0.0136(4) 0.0141(4) -0.0010(3) 0.0019(3) -0.0003(4)
N2B 0.0130(4) 0.0146(4) 0.0147(4) 0.0007(3) 0.0015(3) -0.0007(3)
C8B 0.0145(5) 0.0160(5) 0.0154(5) -0.0011(4) 0.0011(4) 0.0002(4)
C17B 0.0174(5) 0.0216(5) 0.0160(5) 0.0020(4) 0.0000(4) -0.0004(5)
C25B 0.0132(5) 0.0322(7) 0.0196(5) 0.0018(5) 0.0018(4) -0.0008(5)
C20B 0.0146(5) 0.0171(5) 0.0154(5) 0.0006(4) 0.0013(4) 0.0000(4)
C7B 0.0189(5) 0.0169(5) 0.0152(5) -0.0004(4) 0.0014(4) 0.0013(4)
C19B 0.0139(5) 0.0219(6) 0.0175(5) 0.0007(4) 0.0009(4) -0.0009(4)
C9B 0.0158(5) 0.0262(6) 0.0185(5) 0.0003(5) -0.0003(4) 0.0019(5)
C6B 0.0227(5) 0.0147(5) 0.0137(5) -0.0017(4) 0.0019(4) 0.0000(4)
C5B 0.0280(6) 0.0174(5) 0.0137(5) -0.0013(4) 0.0017(4) 0.0017(5)
C13B 0.0143(5) 0.0145(5) 0.0164(5) -0.0005(4) 0.0016(4) -0.0005(4)
C18B 0.0156(5) 0.0249(6) 0.0186(5) 0.0016(5) -0.0005(4) -0.0008(5)
C16B 0.0174(5) 0.0205(5) 0.0152(5) 0.0026(4) 0.0012(4) -0.0013(4)
C11B 0.0150(5) 0.0270(6) 0.0221(6) 0.0006(5) 0.0035(4) 0.0005(5)
C12B 0.0155(5) 0.0215(5) 0.0176(5) 0.0014(4) 0.0029(4) -0.0008(4)
C15B 0.0142(5) 0.0170(5) 0.0151(5) 0.0006(4) 0.0010(4) -0.0014(4)
C21B 0.0214(5) 0.0275(6) 0.0161(5) 0.0033(5) -0.0017(4) -0.0021(5)
C14B 0.0149(5) 0.0172(5) 0.0146(5) 0.0004(4) 0.0023(4) -0.0015(4)
C10B 0.0139(5) 0.0318(7) 0.0229(6) 0.0002(5) 0.0009(4) 0.0033(5)
C1B 0.0200(5) 0.0152(5) 0.0150(5) -0.0021(4) 0.0034(4) -0.0025(4)
C28B 0.0200(6) 0.0448(9) 0.0246(6) -0.0048(6) 0.0040(5) 0.0052(6)
C2B 0.0225(6) 0.0195(5) 0.0184(5) -0.0023(4) 0.0053(4) -0.0030(5)
C4B 0.0348(7) 0.0177(5) 0.0132(5) -0.0010(4) 0.0042(4) -0.0003(5)
C27B 0.0231(6) 0.0377(8) 0.0350(8) 0.0100(6) 0.0042(5) -0.0081(6)
C26B 0.0139(5) 0.0562(10) 0.0257(6) 0.0031(7) 0.0008(5) -0.0021(6)
C3B 0.0301(6) 0.0197(5) 0.0168(5) -0.0031(4) 0.0078(5) -0.0044(5)
C23B 0.0366(8) 0.0362(8) 0.0264(7) 0.0072(6) -0.0027(6) 0.0097(7)
C22B 0.0275(6) 0.0384(8) 0.0168(5) 0.0041(5) 0.0016(5) -0.0003(6)
C24B 0.0364(8) 0.0444(9) 0.0217(6) 0.0023(6) -0.0070(6) -0.0138(7)
Br1A 0.04423(9) 0.03248(8) 0.01325(6) -0.00002(5) 0.00476(5) 0.00837(6)
Ni1A 0.01288(6) 0.01519(7) 0.01303(6) 0.00039(5) 0.00196(5) -0.00002(5)
O2A 0.0144(4) 0.0271(5) 0.0147(4) 0.0025(3) 0.0015(3) -0.0006(3)
O1A 0.0177(4) 0.0224(4) 0.0145(4) 0.0009(3) 0.0034(3) -0.0001(3)
N1A 0.0160(4) 0.0130(4) 0.0154(4) -0.0006(3) 0.0020(3) 0.0001(4)
N2A 0.0142(4) 0.0139(4) 0.0157(4) -0.0003(3) 0.0026(3) 0.0004(3)
C8A 0.0150(5) 0.0161(5) 0.0166(5) -0.0005(4) 0.0017(4) -0.0002(4)
C20A 0.0144(5) 0.0178(5) 0.0156(5) 0.0009(4) 0.0016(4) 0.0007(4)
C17A 0.0212(5) 0.0264(6) 0.0151(5) 0.0011(5) 0.0005(4) 0.0010(5)
C5A 0.0271(6) 0.0187(5) 0.0146(5) -0.0014(4) 0.0011(4) 0.0034(5)
C15A 0.0155(5) 0.0190(5) 0.0147(5) 0.0004(4) 0.0019(4) -0.0009(4)
C9A 0.0160(5) 0.0293(7) 0.0201(5) 0.0005(5) -0.0006(4) -0.0019(5)
C11A 0.0156(5) 0.0293(7) 0.0240(6) 0.0015(5) 0.0045(4) -0.0016(5)
C19A 0.0153(5) 0.0214(5) 0.0170(5) 0.0008(4) 0.0012(4) 0.0005(4)
C13A 0.0139(5) 0.0154(5) 0.0169(5) -0.0003(4) 0.0022(4) 0.0001(4)
C12A 0.0158(5) 0.0229(6) 0.0191(5) 0.0014(4) 0.0035(4) -0.0010(5)
C7A 0.0179(5) 0.0178(5) 0.0159(5) -0.0016(4) 0.0005(4) 0.0013(4)
C1A 0.0206(5) 0.0141(5) 0.0151(5) -0.0006(4) 0.0038(4) 0.0005(4)
C6A 0.0217(5) 0.0151(5) 0.0144(5) -0.0016(4) 0.0021(4) 0.0019(4)
C25A 0.0138(5) 0.0300(7) 0.0196(5) 0.0023(5) 0.0015(4) 0.0001(5)
C10A 0.0148(5) 0.0344(7) 0.0252(6) 0.0003(5) 0.0012(4) -0.0018(5)
C18A 0.0168(5) 0.0282(6) 0.0182(5) 0.0008(5) -0.0003(4) 0.0013(5)
C2A 0.0239(6) 0.0215(6) 0.0180(5) -0.0008(4) 0.0062(4) -0.0008(5)
C16A 0.0189(5) 0.0254(6) 0.0147(5) 0.0020(4) 0.0016(4) 0.0005(5)
C3A 0.0313(7) 0.0200(6) 0.0174(5) -0.0014(5) 0.0089(5) 0.0000(5)
C27A 0.0199(6) 0.0329(7) 0.0371(8) 0.0106(6) 0.0027(5) -0.0040(6)
C4A 0.0343(7) 0.0181(5) 0.0139(5) -0.0008(4) 0.0040(4) 0.0040(5)
C14A 0.0155(5) 0.0182(5) 0.0154(5) 0.0002(4) 0.0028(4) -0.0005(4)
C26A 0.0151(5) 0.0459(9) 0.0263(6) 0.0040(6) -0.0002(5) -0.0014(6)
C21A 0.0247(6) 0.0463(9) 0.0156(5) 0.0043(6) -0.0010(5) 0.0014(6)
C28A 0.0199(6) 0.0422(8) 0.0241(6) -0.0041(6) 0.0057(5) 0.0047(6)
C23A 0.0456(10) 0.0731(14) 0.0225(7) -0.0058(8) -0.0012(7) -0.0248(10)
C22A 0.0377(8) 0.0533(10) 0.0162(6) 0.0061(6) 0.0003(5) -0.0122(8)
C24A 0.0567(12) 0.0813(16) 0.0330(9) 0.0257(10) 0.0043(8) 0.0321(12)

loop_
_atom_type_symbol
_atom_type_description
_atom_type_scat_dispersion_real
_atom_type_scat_dispersion_imag
_atom_type_scat_source
C C 0.0033 0.0016 'International Tables Vol C Tables 4.2.6.8 and 6.1.1.4'
H H 0.0000 0.0000 'International Tables Vol C Tables 4.2.6.8 and 6.1.1.4'
Br Br -0.2901 2.4595 'International Tables Vol C Tables 4.2.6.8 and 6.1.1.4'
N N 0.0061 0.0033 'International Tables Vol C Tables 4.2.6.8 and 6.1.1.4'
Ni Ni 0.3393 1.1124 'International Tables Vol C Tables 4.2.6.8 and 6.1.1.4'
O O 0.0106 0.0060 'International Tables Vol C Tables 4.2.6.8 and 6.1.1.4'

loop_
_geom_angle_atom_site_label_1
_geom_angle_atom_site_label_2
_geom_angle_atom_site_label_3
_geom_angle
O2B Ni2A O1B 83.89(4)
O2B Ni2A N1B 177.16(4)
O2B Ni2A N2B 94.65(4)
O1B Ni2A N1B 95.37(4)
O1B Ni2A N2B 177.61(4)
N2B Ni2A N1B 86.18(4)
C20B O2B Ni2A 129.11(8)
C1B O1B Ni2A 127.52(8)
C8B N1B Ni2A 113.03(7)
C7B N1B Ni2A 126.17(9)
C7B N1B C8B 120.77(10)
C13B N2B Ni2A 113.38(7)
C14B N2B Ni2A 125.79(8)
C14B N2B C13B 120.82(10)
C9B C8B N1B 126.35(11)
C9B C8B C13B 119.98(11)
C13B C8B N1B 113.65(10)
C18B C17B C21B 120.23(11)
C16B C17B C18B 116.69(11)
C16B C17B C21B 123.07(11)
C19B C25B C28B 110.28(11)
C19B C25B C27B 109.50(11)
C19B C25B C26B 111.96(11)
C28B C25B C27B 109.46(12)
C28B C25B C26B 107.87(12)
C26B C25B C27B 107.70(12)
O2B C20B C19B 119.32(10)
O2B C20B C15B 122.93(10)
C15B C20B C19B 117.74(10)
N1B C7B H7B 117.5
N1B C7B C6B 124.92(11)
C6B C7B H7B 117.5
C20B C19B C25B 119.67(10)
C18B C19B C25B 122.33(10)
C18B C19B C20B 117.98(11)
C8B C9B H9B 120.2
C10B C9B C8B 119.55(12)
C10B C9B H9B 120.2
C7B C6B C1B 121.74(10)
C5B C6B C7B 117.98(11)
C5B C6B C1B 120.28(11)
C6B C5B H5B 120.1
C4B C5B C6B 119.83(12)
C4B C5B H5B 120.1
C8B C13B N2B 113.70(10)
C8B C13B C12B 120.14(11)
C12B C13B N2B 126.12(11)
C17B C18B H18B 117.5
C19B C18B C17B 124.91(11)
C19B C18B H18B 117.5
C17B C16B H16B 119.3
C17B C16B C15B 121.39(11)
C15B C16B H16B 119.3
C12B C11B H11B 119.9
C12B C11B C10B 120.29(12)
C10B C11B H11B 119.9
C13B C12B H12B 120.3
C11B C12B C13B 119.42(11)
C11B C12B H12B 120.3
C20B C15B C14B 121.50(10)
C16B C15B C20B 121.25(10)
C16B C15B C14B 117.22(10)
C17B C21B C23B 108.65(11)
C17B C21B C22B 111.67(10)
C17B C21B C24B 110.41(11)
C23B C21B C24B 109.64(12)
C22B C21B C23B 108.48(12)
C22B C21B C24B 107.96(12)
N2B C14B C15B 125.84(11)
N2B C14B H14B 117.1
C15B C14B H14B 117.1
C9B C10B C11B 120.61(11)
C9B C10B H10B 119.7
C11B C10B H10B 119.7
O1B C1B C6B 124.25(11)
O1B C1B C2B 118.17(11)
C2B C1B C6B 117.58(11)
C25B C28B H28A 109.5
C25B C28B H28B 109.5
C25B C28B H28C 109.5
H28A C28B H28B 109.5
H28A C28B H28C 109.5
H28B C28B H28C 109.5
C1B C2B H2B 119.4
C3B C2B C1B 121.26(12)
C3B C2B H2B 119.4
C5B C4B Br1B 119.61(10)
C5B C4B C3B 121.01(11)
C3B C4B Br1B 119.38(10)
C25B C27B H27A 109.5
C25B C27B H27B 109.5
C25B C27B H27C 109.5
H27A C27B H27B 109.5
H27A C27B H27C 109.5
H27B C27B H27C 109.5
C25B C26B H26A 109.5
C25B C26B H26B 109.5
C25B C26B H26C 109.5
H26A C26B H26B 109.5
H26A C26B H26C 109.5
H26B C26B H26C 109.5
C2B C3B C4B 120.01(12)
C2B C3B H3B 120.0
C4B C3B H3B 120.0
C21B C23B H23A 109.5
C21B C23B H23B 109.5
C21B C23B H23C 109.5
H23A C23B H23B 109.5
H23A C23B H23C 109.5
H23B C23B H23C 109.5
C21B C22B H22A 109.5
C21B C22B H22B 109.5
C21B C22B H22C 109.5
H22A C22B H22B 109.5
H22A C22B H22C 109.5
H22B C22B H22C 109.5
C21B C24B H24A 109.5
C21B C24B H24B 109.5
C21B C24B H24C 109.5
H24A C24B H24B 109.5
H24A C24B H24C 109.5
H24B C24B H24C 109.5
O2A Ni1A O1A 83.78(4)
O2A Ni1A N1A 178.38(4)
O2A Ni1A N2A 94.67(4)
O1A Ni1A N1A 95.45(4)
O1A Ni1A N2A 177.76(4)
N2A Ni1A N1A 86.14(4)
C20A O2A Ni1A 129.07(8)
C1A O1A Ni1A 127.45(8)
C8A N1A Ni1A 113.08(8)
C7A N1A Ni1A 126.03(9)
C7A N1A C8A 120.87(10)
C13A N2A Ni1A 113.35(8)
C14A N2A Ni1A 125.60(8)
C14A N2A C13A 121.01(10)
C9A C8A N1A 126.40(11)
C13A C8A N1A 113.60(10)
C13A C8A C9A 119.98(11)
O2A C20A C15A 122.81(10)
O2A C20A C19A 119.10(10)
C15A C20A C19A 118.09(10)
C18A C17A C21A 119.62(11)
C16A C17A C18A 116.99(11)
C16A C17A C21A 123.38(12)
C6A C5A H5A 120.1
C4A C5A H5A 120.1
C4A C5A C6A 119.73(12)
C16A C15A C20A 120.99(11)
C16A C15A C14A 117.44(11)
C14A C15A C20A 121.56(10)
C8A C9A H9A 120.3
C10A C9A C8A 119.45(12)
C10A C9A H9A 120.3
C12A C11A H11A 119.9
C12A C11A C10A 120.26(12)
C10A C11A H11A 119.9
C20A C19A C25A 120.00(10)
C18A C19A C20A 117.82(11)
C18A C19A C25A 122.18(11)
C8A C13A N2A 113.75(10)
C8A C13A C12A 120.22(11)
C12A C13A N2A 126.01(11)
C11A C12A C13A 119.41(12)
C11A C12A H12A 120.3
C13A C12A H12A 120.3
N1A C7A H7A 117.4
N1A C7A C6A 125.10(11)
C6A C7A H7A 117.4
O1A C1A C6A 124.24(11)
O1A C1A C2A 118.33(11)
C2A C1A C6A 117.43(11)
C5A C6A C7A 117.99(11)
C5A C6A C1A 120.31(11)
C7A C6A C1A 121.70(11)
C19A C25A C27A 109.71(11)
C19A C25A C26A 111.97(11)
C19A C25A C28A 110.30(11)
C27A C25A C28A 109.18(12)
C26A C25A C27A 107.99(12)
C26A C25A C28A 107.62(11)
C9A C10A C11A 120.65(12)
C9A C10A H10A 119.7
C11A C10A H10A 119.7
C17A C18A H18A 117.6
C19A C18A C17A 124.81(11)
C19A C18A H18A 117.6
C1A C2A H2A 119.2
C3A C2A C1A 121.52(12)
C3A C2A H2A 119.2
C17A C16A C15A 121.27(11)
C17A C16A H16A 119.4
C15A C16A H16A 119.4
C2A C3A H3A 120.0
C2A C3A C4A 119.92(12)
C4A C3A H3A 120.0
C25A C27A H27D 109.5
C25A C27A H27E 109.5
C25A C27A H27F 109.5
H27D C27A H27E 109.5
H27D C27A H27F 109.5
H27E C27A H27F 109.5
C5A C4A Br1A 119.72(10)
C5A C4A C3A 121.06(11)
C3A C4A Br1A 119.21(10)
N2A C14A C15A 125.93(11)
N2A C14A H14A 117.0
C15A C14A H14A 117.0
C25A C26A H26D 109.5
C25A C26A H26E 109.5
C25A C26A H26F 109.5
H26D C26A H26E 109.5
H26D C26A H26F 109.5
H26E C26A H26F 109.5
C17A C21A C23A 109.50(14)
C17A C21A C24A 109.24(13)
C22A C21A C17A 111.63(11)
C22A C21A C23A 108.16(14)
C22A C21A C24A 108.83(15)
C24A C21A C23A 109.45(16)
C25A C28A H28D 109.5
C25A C28A H28E 109.5
C25A C28A H28F 109.5
H28D C28A H28E 109.5
H28D C28A H28F 109.5
H28E C28A H28F 109.5
C21A C23A H23D 109.5
C21A C23A H23E 109.5
C21A C23A H23F 109.5
H23D C23A H23E 109.5
H23D C23A H23F 109.5
H23E C23A H23F 109.5
C21A C22A H22D 109.5
C21A C22A H22E 109.5
C21A C22A H22F 109.5
H22D C22A H22E 109.5
H22D C22A H22F 109.5
H22E C22A H22F 109.5
C21A C24A H24D 109.5
C21A C24A H24E 109.5
C21A C24A H24F 109.5
H24D C24A H24E 109.5
H24D C24A H24F 109.5
H24E C24A H24F 109.5

loop_
_geom_bond_atom_site_label_1
_geom_bond_atom_site_label_2
_geom_bond_distance
Br1B C4B 1.8990(12)
Ni2A O2B 1.8369(8)
Ni2A O1B 1.8443(9)
Ni2A N1B 1.8594(10)
Ni2A N2B 1.8528(10)
O2B C20B 1.3015(14)
O1B C1B 1.2974(14)
N1B C8B 1.4202(15)
N1B C7B 1.3061(15)
N2B C13B 1.4165(15)
N2B C14B 1.3051(14)
C8B C9B 1.3961(16)
C8B C13B 1.3969(16)
C17B C18B 1.4199(17)
C17B C16B 1.3733(16)
C17B C21B 1.5280(17)
C25B C19B 1.5334(17)
C25B C28B 1.537(2)
C25B C27B 1.539(2)
C25B C26B 1.5382(17)
C20B C19B 1.4417(16)
C20B C15B 1.4195(16)
C7B H7B 0.9500
C7B C6B 1.4249(17)
C19B C18B 1.3785(17)
C9B H9B 0.9500
C9B C10B 1.3839(18)
C6B C5B 1.4178(16)
C6B C1B 1.4268(17)
C5B H5B 0.9500
C5B C4B 1.3720(18)
C13B C12B 1.4004(16)
C18B H18B 0.9500
C16B H16B 0.9500
C16B C15B 1.4178(16)
C11B H11B 0.9500
C11B C12B 1.3857(17)
C11B C10B 1.3941(18)
C12B H12B 0.9500
C15B C14B 1.4204(16)
C21B C23B 1.537(2)
C21B C22B 1.5296(19)
C21B C24B 1.541(2)
C14B H14B 0.9500
C10B H10B 0.9500
C1B C2B 1.4246(17)
C28B H28A 0.9800
C28B H28B 0.9800
C28B H28C 0.9800
C2B H2B 0.9500
C2B C3B 1.3776(18)
C4B C3B 1.406(2)
C27B H27A 0.9800
C27B H27B 0.9800
C27B H27C 0.9800
C26B H26A 0.9800
C26B H26B 0.9800
C26B H26C 0.9800
C3B H3B 0.9500
C23B H23A 0.9800
C23B H23B 0.9800
C23B H23C 0.9800
C22B H22A 0.9800
C22B H22B 0.9800
C22B H22C 0.9800
C24B H24A 0.9800
C24B H24B 0.9800
C24B H24C 0.9800
Br1A C4A 1.8991(12)
Ni1A O2A 1.8370(9)
Ni1A O1A 1.8438(9)
Ni1A N1A 1.8591(10)
Ni1A N2A 1.8522(10)
O2A C20A 1.3031(14)
O1A C1A 1.2976(14)
N1A C8A 1.4195(15)
N1A C7A 1.3043(15)
N2A C13A 1.4162(15)
N2A C14A 1.3069(15)
C8A C9A 1.3970(17)
C8A C13A 1.3958(16)
C20A C15A 1.4201(16)
C20A C19A 1.4406(16)
C17A C18A 1.4178(18)
C17A C16A 1.3728(17)
C17A C21A 1.5304(18)
C5A H5A 0.9500
C5A C6A 1.4204(17)
C5A C4A 1.3694(18)
C15A C16A 1.4182(16)
C15A C14A 1.4181(16)
C9A H9A 0.9500
C9A C10A 1.3847(18)
C11A H11A 0.9500
C11A C12A 1.3863(17)
C11A C10A 1.3935(19)
C19A C25A 1.5347(17)
C19A C18A 1.3786(17)
C13A C12A 1.3987(16)
C12A H12A 0.9500
C7A H7A 0.9500
C7A C6A 1.4231(17)
C1A C6A 1.4269(17)
C1A C2A 1.4217(17)
C25A C27A 1.536(2)
C25A C26A 1.5356(18)
C25A C28A 1.539(2)
C10A H10A 0.9500
C18A H18A 0.9500
C2A H2A 0.9500
C2A C3A 1.3752(18)
C16A H16A 0.9500
C3A H3A 0.9500
C3A C4A 1.406(2)
C27A H27D 0.9800
C27A H27E 0.9800
C27A H27F 0.9800
C14A H14A 0.9500
C26A H26D 0.9800
C26A H26E 0.9800
C26A H26F 0.9800
C21A C23A 1.540(3)
C21A C22A 1.529(2)
C21A C24A 1.532(2)
C28A H28D 0.9800
C28A H28E 0.9800
C28A H28F 0.9800
C23A H23D 0.9800
C23A H23E 0.9800
C23A H23F 0.9800
C22A H22D 0.9800
C22A H22E 0.9800
C22A H22F 0.9800
C24A H24D 0.9800
C24A H24E 0.9800
C24A H24F 0.9800

loop_
_geom_torsion_atom_site_label_1
_geom_torsion_atom_site_label_2
_geom_torsion_atom_site_label_3
_geom_torsion_atom_site_label_4
_geom_torsion
Br1B C4B C3B C2B 177.74(10)
Ni2A O2B C20B C19B -177.88(9)
Ni2A O2B C20B C15B 2.00(18)
Ni2A O1B C1B C6B 1.09(18)
Ni2A O1B C1B C2B -179.14(9)
Ni2A N1B C8B C9B 176.06(10)
Ni2A N1B C8B C13B -2.11(13)
Ni2A N1B C7B C6B 1.39(18)
Ni2A N2B C13B C8B 1.26(13)
Ni2A N2B C13B C12B -176.40(10)
Ni2A N2B C14B C15B 3.82(18)
O2B Ni2A O1B C1B -176.90(11)
O2B Ni2A N2B C13B 175.31(8)
O2B Ni2A N2B C14B -4.02(11)
O2B C20B C19B C25B 3.35(18)
O2B C20B C19B C18B -177.74(12)
O2B C20B C15B C16B 178.31(12)
O2B C20B C15B C14B -3.30(19)
O1B Ni2A O2B C20B -176.88(11)
O1B Ni2A N1B C8B -179.56(8)
O1B Ni2A N1B C7B -1.55(11)
O1B C1B C2B C3B -178.04(12)
N1B Ni2A O1B C1B 0.34(11)
N1B Ni2A N2B C13B -1.97(8)
N1B Ni2A N2B C14B 178.71(11)
N1B C8B C9B C10B -178.70(12)
N1B C8B C13B N2B 0.55(15)
N1B C8B C13B C12B 178.37(11)
N1B C7B C6B C5B -179.39(12)
N1B C7B C6B C1B 0.34(19)
N2B Ni2A O2B C20B 1.22(11)
N2B Ni2A N1B C8B 2.26(8)
N2B Ni2A N1B C7B -179.73(11)
N2B C13B C12B C11B 177.97(12)
C8B N1B C7B C6B 179.25(11)
C8B C9B C10B C11B 0.7(2)
C8B C13B C12B C11B 0.45(19)
C17B C16B C15B C20B 0.15(19)
C17B C16B C15B C14B -178.30(12)
C25B C19B C18B C17B 177.44(13)
C20B C19B C18B C17B -1.4(2)
C20B C15B C14B N2B 0.3(2)
C7B N1B C8B C9B -2.07(19)
C7B N1B C8B C13B 179.77(11)
C7B C6B C5B C4B 179.84(12)
C7B C6B C1B O1B -1.65(19)
C7B C6B C1B C2B 178.58(11)
C19B C20B C15B C16B -1.80(18)
C19B C20B C15B C14B 176.58(12)
C9B C8B C13B N2B -177.74(11)
C9B C8B C13B C12B 0.07(18)
C6B C5B C4B Br1B -177.71(9)
C6B C5B C4B C3B 1.5(2)
C6B C1B C2B C3B 1.74(18)
C5B C6B C1B O1B 178.08(12)
C5B C6B C1B C2B -1.69(17)
C5B C4B C3B C2B -1.5(2)
C13B N2B C14B C15B -175.46(11)
C13B C8B C9B C10B -0.64(19)
C18B C17B C16B C15B 0.88(19)
C18B C17B C21B C23B -68.99(16)
C18B C17B C21B C22B 171.40(13)
C18B C17B C21B C24B 51.28(18)
C16B C17B C18B C19B -0.2(2)
C16B C17B C21B C23B 109.90(15)
C16B C17B C21B C22B -9.71(19)
C16B C17B C21B C24B -129.83(15)
C16B C15B C14B N2B 178.72(12)
C12B C11B C10B C9B -0.2(2)
C15B C20B C19B C25B -176.54(12)
C15B C20B C19B C18B 2.37(18)
C21B C17B C18B C19B 178.74(13)
C21B C17B C16B C15B -178.05(12)
C14B N2B C13B C8B -179.37(11)
C14B N2B C13B C12B 2.97(19)
C10B C11B C12B C13B -0.4(2)
C1B C6B C5B C4B 0.10(18)
C1B C2B C3B C4B -0.2(2)
C28B C25B C19B C20B -61.44(16)
C28B C25B C19B C18B 119.70(14)
C27B C25B C19B C20B 59.06(16)
C27B C25B C19B C18B -119.80(14)
C26B C25B C19B C20B 178.44(13)
C26B C25B C19B C18B -0.4(2)
Ni1A O2A C20A C15A -0.41(18)
Ni1A O2A C20A C19A 179.67(9)
Ni1A O1A C1A C6A 0.15(18)
Ni1A O1A C1A C2A -179.80(9)
Ni1A N1A C8A C9A 177.92(11)
Ni1A N1A C8A C13A -0.92(13)
Ni1A N1A C7A C6A 0.34(18)
Ni1A N2A C13A C8A 2.79(13)
Ni1A N2A C13A C12A -175.43(10)
Ni1A N2A C14A C15A 4.66(18)
O2A Ni1A O1A C1A -177.37(11)
O2A Ni1A N2A C13A 175.94(8)
O2A Ni1A N2A C14A -6.36(11)
O2A C20A C15A C16A 178.04(12)
O2A C20A C15A C14A -3.45(19)
O2A C20A C19A C25A 1.55(18)
O2A C20A C19A C18A -178.82(12)
O1A Ni1A O2A C20A -173.95(11)
O1A Ni1A N1A C8A -179.59(8)
O1A Ni1A N1A C7A -1.43(11)
O1A C1A C6A C5A 178.30(12)
O1A C1A C6A C7A -1.75(19)
O1A C1A C2A C3A -178.79(12)
N1A Ni1A O1A C1A 1.19(11)
N1A Ni1A N2A C13A -2.65(8)
N1A Ni1A N2A C14A 175.05(11)
N1A C8A C9A C10A -178.16(13)
N1A C8A C13A N2A -1.19(15)
N1A C8A C13A C12A 177.14(11)
N1A C7A C6A C5A -178.56(12)
N1A C7A C6A C1A 1.48(19)
N2A Ni1A O2A C20A 4.43(11)
N2A Ni1A N1A C8A 1.99(8)
N2A Ni1A N1A C7A -179.84(11)
N2A C13A C12A C11A 179.86(12)
C8A N1A C7A C6A 178.37(11)
C8A C9A C10A C11A 0.6(2)
C8A C13A C12A C11A 1.74(19)
C20A C15A C16A C17A 1.0(2)
C20A C15A C14A N2A 1.2(2)
C20A C19A C25A C27A 61.02(16)
C20A C19A C25A C26A -179.10(12)
C20A C19A C25A C28A -59.29(16)
C20A C19A C18A C17A 0.6(2)
C15A C20A C19A C25A -178.37(12)
C15A C20A C19A C18A 1.26(18)
C9A C8A C13A N2A 179.89(11)
C9A C8A C13A C12A -1.78(19)
C19A C20A C15A C16A -2.05(18)
C19A C20A C15A C14A 176.47(12)
C13A N2A C14A C15A -177.80(12)
C13A C8A C9A C10A 0.6(2)
C12A C11A C10A C9A -0.6(2)
C7A N1A C8A C9A -0.35(19)
C7A N1A C8A C13A -179.19(11)
C1A C2A C3A C4A 0.3(2)
C6A C5A C4A Br1A -178.32(9)
C6A C5A C4A C3A 0.8(2)
C6A C1A C2A C3A 1.26(19)
C25A C19A C18A C17A -179.80(13)
C10A C11A C12A C13A -0.6(2)
C18A C17A C16A C15A 0.8(2)
C18A C17A C21A C23A 65.57(18)
C18A C17A C21A C22A -174.69(14)
C18A C17A C21A C24A -54.3(2)
C18A C19A C25A C27A -118.60(14)
C18A C19A C25A C26A 1.28(19)
C18A C19A C25A C28A 121.10(14)
C2A C1A C6A C5A -1.75(17)
C2A C1A C6A C7A 178.20(12)
C2A C3A C4A Br1A 177.81(10)
C2A C3A C4A C5A -1.4(2)
C16A C17A C18A C19A -1.6(2)
C16A C17A C21A C23A -113.71(16)
C16A C17A C21A C22A 6.0(2)
C16A C17A C21A C24A 126.44(17)
C16A C15A C14A N2A 179.76(12)
C4A C5A C6A C7A -179.21(12)
C4A C5A C6A C1A 0.74(19)
C14A N2A C13A C8A -175.04(11)
C14A N2A C13A C12A 6.74(19)
C14A C15A C16A C17A -177.57(13)
C21A C17A C18A C19A 179.05(14)
C21A C17A C16A C15A -179.91(13)
